data_7022507
loop_
_publ_author_name
'Luo, Yunjie'
'Lei, Yinlin'
'Fan, Shimin'
'Wang, Yibin'
'Chen, Jue'

_publ_section_title
;
 Synthesis of mono-amidinate-ligated rare-earth-metal bis(silylamide)
 complexes and their reactivity with [Ph3C][B(C6F5)4], AlMe3 and isoprene.
;
_journal_issue 11
_journal_name_full 'Dalton transactions (Cambridge, England : 2003)'
_journal_page_first 4040
_journal_page_last 4051
_journal_paper_doi 10.1039/c2dt32868b
_journal_volume 42
_journal_year 2013
_chemical_formula_moiety 'C35 H59 N4 O Si4 Y'
_chemical_formula_sum 'C35 H59 N4 O Si4 Y'
_chemical_formula_weight 753.13
_chemical_name_systematic
;
?
;
_space_group_IT_number 14
_symmetry_cell_setting monoclinic
_symmetry_Int_Tables_number 14
_symmetry_space_group_name_Hall '-P 2yn'
_symmetry_space_group_name_H-M 'P 1 21/n 1'
_atom_sites_solution_hydrogens geom
_atom_sites_solution_primary direct
_atom_sites_solution_secondary difmap
_audit_creation_method SHELXL-97
_cell_angle_alpha 90.00
_cell_angle_beta 97.234(5)
_cell_angle_gamma 90.00
_cell_formula_units_Z 4
_cell_length_a 12.031(3)
_cell_length_b 24.184(5)
_cell_length_c 14.840(3)
_cell_measurement_reflns_used 18166
_cell_measurement_temperature 223(2)
_cell_measurement_theta_max 27.5
_cell_measurement_theta_min 3.0
_cell_volume 4283.4(16)
_computing_cell_refinement CrystalClear
_computing_data_collection CrystalClear
_computing_data_reduction CrystalStructure
_computing_structure_refinement 'SHELXL-97 (Sheldrick, 1997)'
_computing_structure_solution 'SHELXS-97 (Sheldrick, 1990)'
_diffrn_ambient_temperature 223(2)
_diffrn_detector_area_resol_mean 14.63
_diffrn_measured_fraction_theta_full 0.996
_diffrn_measured_fraction_theta_max 0.996
_diffrn_measurement_device_type 'Rigaku Saturn'
_diffrn_measurement_method \w
_diffrn_radiation_monochromator graphite
_diffrn_radiation_source 'fine-focus sealed tube'
_diffrn_radiation_type MoK\a
_diffrn_radiation_wavelength 0.71075
_diffrn_reflns_av_R_equivalents 0.0611
_diffrn_reflns_av_sigmaI/netI 0.1092
_diffrn_reflns_limit_h_max 14
_diffrn_reflns_limit_h_min -12
_diffrn_reflns_limit_k_max 26
_diffrn_reflns_limit_k_min -29
_diffrn_reflns_limit_l_max 17
_diffrn_reflns_limit_l_min -17
_diffrn_reflns_number 21654
_diffrn_reflns_theta_full 25.50
_diffrn_reflns_theta_max 25.50
_diffrn_reflns_theta_min 3.05
_exptl_absorpt_coefficient_mu 1.503
_exptl_absorpt_correction_T_max 0.591
_exptl_absorpt_correction_T_min 0.300
_exptl_absorpt_correction_type multi-scan
_exptl_absorpt_process_details 'Jacobson, R. (1998) Private communication'
_exptl_crystal_colour colorless
_exptl_crystal_density_diffrn 1.168
_exptl_crystal_density_method 'not measured'
_exptl_crystal_description prism
_exptl_crystal_F_000 1600
_exptl_crystal_size_max 1.00
_exptl_crystal_size_mid 0.50
_exptl_crystal_size_min 0.35
_refine_diff_density_max 1.252
_refine_diff_density_min -0.580
_refine_diff_density_rms 0.085
_refine_ls_extinction_method none
_refine_ls_goodness_of_fit_ref 1.066
_refine_ls_hydrogen_treatment mixed
_refine_ls_matrix_type full
_refine_ls_number_parameters 435
_refine_ls_number_reflns 7950
_refine_ls_number_restraints 0
_refine_ls_restrained_S_all 1.066
_refine_ls_R_factor_all 0.1023
_refine_ls_R_factor_gt 0.0718
_refine_ls_shift/su_max 0.003
_refine_ls_shift/su_mean 0.000
_refine_ls_structure_factor_coef Fsqd
_refine_ls_weighting_details 'calc w=1/[\s^2^(Fo^2^)+(0.1050P)^2^+0.0000P] where P=(Fo^2^+2Fc^2^)/3'
_refine_ls_weighting_scheme calc
_refine_ls_wR_factor_gt 0.1828
_refine_ls_wR_factor_ref 0.2024
_reflns_number_gt 5493
_reflns_number_total 7950
_reflns_threshold_expression >2sigma(I)
_cod_data_source_file c2dt32868b.txt
_cod_data_source_block shelxl
_cod_original_cell_volume 4283.2(16)
_cod_original_sg_symbol_H-M 'P 21/n'
_cod_database_code 7022507

loop_
_symmetry_equiv_pos_as_xyz
'x, y, z'
'-x+1/2, y+1/2, -z+1/2'
'-x, -y, -z'
'x-1/2, -y-1/2, z-1/2'

loop_
_atom_site_label
_atom_site_type_symbol
_atom_site_fract_x
_atom_site_fract_y
_atom_site_fract_z
_atom_site_U_iso_or_equiv
_atom_site_adp_type
_atom_site_occupancy
_atom_site_symmetry_multiplicity
_atom_site_calc_flag
_atom_site_refinement_flags
Y1 Y 0.12178(4) 0.349688(17) 0.26795(3) 0.04525(18) Uani 1 1 d .
Si1 Si 0.28856(18) 0.22840(7) 0.34271(15) 0.0819(6) Uani 1 1 d .
H1 H 0.330(6) 0.265(3) 0.416(5) 0.11(2) Uiso 1 1 d .
Si2 Si 0.11847(18) 0.23687(7) 0.17347(13) 0.0782(5) Uani 1 1 d .
H2 H 0.058(4) 0.282(2) 0.148(3) 0.055(13) Uiso 1 1 d .
Si3 Si -0.14562(15) 0.32339(8) 0.26112(12) 0.0728(5) Uani 1 1 d .
H3 H -0.078(4) 0.2756(18) 0.310(3) 0.048(12) Uiso 1 1 d .
Si4 Si -0.09635(15) 0.44122(8) 0.20718(12) 0.0715(5) Uani 1 1 d .
H4 H -0.001(5) 0.462(3) 0.170(4) 0.091(19) Uiso 1 1 d .
O1 O 0.1089(3) 0.35068(13) 0.4255(2) 0.0570(9) Uani 1 1 d .
N1 N 0.2476(3) 0.42416(15) 0.2975(2) 0.0472(9) Uani 1 1 d .
N2 N 0.2212(3) 0.39019(15) 0.1565(2) 0.0461(9) Uani 1 1 d .
N3 N 0.1912(4) 0.26258(16) 0.2702(3) 0.0646(12) Uani 1 1 d .
N4 N -0.0590(4) 0.37613(19) 0.2413(3) 0.0608(11) Uani 1 1 d .
C1 C 0.2771(4) 0.42601(18) 0.2137(3) 0.0442(10) Uani 1 1 d .
C2 C 0.3632(4) 0.46492(18) 0.1880(3) 0.0505(11) Uani 1 1 d .
C3 C 0.4623(4) 0.4742(2) 0.2444(4) 0.0571(12) Uani 1 1 d .
H3A H 0.4754 0.4556 0.3003 0.068 Uiso 1 1 calc R
C4 C 0.5418(5) 0.5103(2) 0.2199(4) 0.0660(14) Uani 1 1 d .
H4A H 0.6091 0.5154 0.2586 0.079 Uiso 1 1 calc R
C5 C 0.5233(5) 0.5389(2) 0.1391(4) 0.0652(14) Uani 1 1 d .
H5 H 0.5775 0.5636 0.1227 0.078 Uiso 1 1 calc R
C6 C 0.4249(5) 0.5309(2) 0.0826(4) 0.0638(14) Uani 1 1 d .
H6 H 0.4115 0.5506 0.0277 0.077 Uiso 1 1 calc R
C7 C 0.3454(4) 0.49386(19) 0.1062(3) 0.0498(11) Uani 1 1 d .
H7 H 0.2789 0.4882 0.0668 0.060 Uiso 1 1 calc R
C8 C 0.2834(4) 0.46332(19) 0.3671(3) 0.0525(12) Uani 1 1 d .
C9 C 0.3503(5) 0.4436(3) 0.4459(3) 0.0683(15) Uani 1 1 d .
C10 C 0.3780(6) 0.4760(4) 0.5204(5) 0.091(2) Uani 1 1 d .
H10 H 0.4228 0.4619 0.5717 0.109 Uiso 1 1 calc R
C11 C 0.3402(7) 0.5289(4) 0.5197(5) 0.097(2) Uani 1 1 d .
H11 H 0.3575 0.5508 0.5718 0.116 Uiso 1 1 calc R
C12 C 0.2769(6) 0.5513(3) 0.4444(5) 0.085(2) Uani 1 1 d .
H12 H 0.2531 0.5883 0.4450 0.102 Uiso 1 1 calc R
C13 C 0.2477(5) 0.5178(2) 0.3655(4) 0.0681(15) Uani 1 1 d .
C14 C 0.3970(6) 0.3852(3) 0.4485(4) 0.088(2) Uani 1 1 d .
H14A H 0.4610 0.3827 0.4951 0.132 Uiso 1 1 calc R
H14B H 0.4202 0.3762 0.3899 0.132 Uiso 1 1 calc R
H14C H 0.3397 0.3594 0.4620 0.132 Uiso 1 1 calc R
C15 C 0.1791(6) 0.5413(2) 0.2821(5) 0.0815(19) Uani 1 1 d .
H15A H 0.2285 0.5529 0.2389 0.122 Uiso 1 1 calc R
H15B H 0.1366 0.5728 0.2993 0.122 Uiso 1 1 calc R
H15C H 0.1279 0.5132 0.2547 0.122 Uiso 1 1 calc R
C16 C 0.2551(4) 0.3748(2) 0.0717(3) 0.0533(12) Uani 1 1 d .
C17 C 0.1789(6) 0.3813(3) -0.0070(4) 0.0721(16) Uani 1 1 d .
C18 C 0.2056(8) 0.3635(3) -0.0896(4) 0.098(3) Uani 1 1 d .
H18 H 0.1536 0.3677 -0.1419 0.118 Uiso 1 1 calc R
C19 C 0.3071(10) 0.3397(4) -0.0962(6) 0.111(3) Uani 1 1 d .
H19 H 0.3253 0.3282 -0.1531 0.133 Uiso 1 1 calc R
C20 C 0.3818(7) 0.3326(3) -0.0203(6) 0.093(3) Uani 1 1 d .
H20 H 0.4506 0.3152 -0.0254 0.112 Uiso 1 1 calc R
C21 C 0.3590(6) 0.3506(2) 0.0662(5) 0.0687(16) Uani 1 1 d .
C22 C 0.4434(6) 0.3400(3) 0.1479(6) 0.095(2) Uani 1 1 d .
H22A H 0.4938 0.3713 0.1577 0.142 Uiso 1 1 calc R
H22B H 0.4861 0.3070 0.1377 0.142 Uiso 1 1 calc R
H22C H 0.4049 0.3347 0.2009 0.142 Uiso 1 1 calc R
C23 C 0.0658(6) 0.4074(4) -0.0016(4) 0.094(2) Uani 1 1 d .
H23A H 0.0238 0.3848 0.0363 0.142 Uiso 1 1 calc R
H23B H 0.0250 0.4100 -0.0621 0.142 Uiso 1 1 calc R
H23C H 0.0760 0.4441 0.0245 0.142 Uiso 1 1 calc R
C24 C 0.4178(8) 0.2085(4) 0.2941(8) 0.147(4) Uani 1 1 d .
H24A H 0.3983 0.1847 0.2420 0.220 Uiso 1 1 calc R
H24B H 0.4680 0.1890 0.3397 0.220 Uiso 1 1 calc R
H24C H 0.4546 0.2415 0.2754 0.220 Uiso 1 1 calc R
C25 C 0.2340(9) 0.1653(3) 0.3922(6) 0.111(3) Uani 1 1 d .
H25A H 0.1782 0.1754 0.4310 0.167 Uiso 1 1 calc R
H25B H 0.2951 0.1458 0.4277 0.167 Uiso 1 1 calc R
H25C H 0.2001 0.1414 0.3438 0.167 Uiso 1 1 calc R
C26 C 0.1996(9) 0.2180(3) 0.0780(6) 0.120(3) Uani 1 1 d .
H26A H 0.2659 0.2411 0.0806 0.181 Uiso 1 1 calc R
H26B H 0.1532 0.2236 0.0205 0.181 Uiso 1 1 calc R
H26C H 0.2219 0.1795 0.0836 0.181 Uiso 1 1 calc R
C27 C 0.0190(8) 0.1794(3) 0.1893(6) 0.112(3) Uani 1 1 d .
H27A H 0.0576 0.1443 0.1879 0.168 Uiso 1 1 calc R
H27B H -0.0430 0.1804 0.1408 0.168 Uiso 1 1 calc R
H27C H -0.0092 0.1837 0.2473 0.168 Uiso 1 1 calc R
C28 C -0.2248(7) 0.2908(4) 0.1582(5) 0.110(3) Uani 1 1 d .
H28A H -0.2824 0.3161 0.1314 0.165 Uiso 1 1 calc R
H28B H -0.2593 0.2568 0.1753 0.165 Uiso 1 1 calc R
H28C H -0.1737 0.2827 0.1143 0.165 Uiso 1 1 calc R
C29 C -0.2513(8) 0.3400(4) 0.3383(6) 0.107(3) Uani 1 1 d .
H29A H -0.2139 0.3549 0.3947 0.161 Uiso 1 1 calc R
H29B H -0.2914 0.3066 0.3507 0.161 Uiso 1 1 calc R
H29C H -0.3038 0.3670 0.3096 0.161 Uiso 1 1 calc R
C30 C -0.1278(7) 0.4892(3) 0.3004(5) 0.093(2) Uani 1 1 d .
H30A H -0.1848 0.4728 0.3328 0.139 Uiso 1 1 calc R
H30B H -0.1546 0.5242 0.2743 0.139 Uiso 1 1 calc R
H30C H -0.0602 0.4952 0.3422 0.139 Uiso 1 1 calc R
C31 C -0.2165(7) 0.4450(4) 0.1163(5) 0.105(3) Uani 1 1 d .
H31A H -0.2013 0.4223 0.0653 0.158 Uiso 1 1 calc R
H31B H -0.2277 0.4831 0.0966 0.158 Uiso 1 1 calc R
H31C H -0.2835 0.4316 0.1394 0.158 Uiso 1 1 calc R
C32 C 0.1001(7) 0.3027(2) 0.4828(4) 0.0791(18) Uani 1 1 d .
H32A H 0.0600 0.2728 0.4481 0.095 Uiso 1 1 calc R
H32B H 0.1747 0.2894 0.5074 0.095 Uiso 1 1 calc R
C33 C 0.0388(11) 0.3207(3) 0.5554(7) 0.138(4) Uani 1 1 d .
H33A H -0.0389 0.3078 0.5444 0.166 Uiso 1 1 calc R
H33B H 0.0733 0.3056 0.6136 0.166 Uiso 1 1 calc R
C34 C 0.0423(12) 0.3793(4) 0.5573(7) 0.160(5) Uani 1 1 d .
H34A H 0.0985 0.3919 0.6066 0.192 Uiso 1 1 calc R
H34B H -0.0308 0.3940 0.5680 0.192 Uiso 1 1 calc R
C35 C 0.0705(6) 0.3987(2) 0.4717(4) 0.0756(17) Uani 1 1 d .
H35A H 0.1298 0.4267 0.4810 0.091 Uiso 1 1 calc R
H35B H 0.0048 0.4151 0.4357 0.091 Uiso 1 1 calc R

loop_
_atom_site_aniso_label
_atom_site_aniso_U_11
_atom_site_aniso_U_22
_atom_site_aniso_U_33
_atom_site_aniso_U_23
_atom_site_aniso_U_13
_atom_site_aniso_U_12
Y1 0.0486(3) 0.0428(3) 0.0467(3) -0.00229(19) 0.0154(2) -0.00252(19)
Si1 0.0925(14) 0.0529(8) 0.1064(14) 0.0173(9) 0.0365(11) 0.0140(8)
Si2 0.1043(14) 0.0565(9) 0.0830(11) -0.0214(8) 0.0484(10) -0.0193(9)
Si3 0.0669(11) 0.0843(11) 0.0682(9) -0.0107(9) 0.0123(8) -0.0068(9)
Si4 0.0624(10) 0.0839(11) 0.0692(9) -0.0019(9) 0.0128(8) 0.0119(8)
O1 0.072(2) 0.0543(19) 0.0475(18) -0.0003(15) 0.0174(17) -0.0006(16)
N1 0.054(2) 0.045(2) 0.044(2) -0.0021(17) 0.0105(17) -0.0063(17)
N2 0.046(2) 0.047(2) 0.048(2) -0.0083(18) 0.0141(17) -0.0042(17)
N3 0.081(3) 0.043(2) 0.077(3) 0.000(2) 0.041(3) 0.001(2)
N4 0.050(3) 0.071(3) 0.062(2) -0.008(2) 0.010(2) -0.001(2)
C1 0.040(2) 0.044(2) 0.051(2) 0.009(2) 0.010(2) 0.0071(19)
C2 0.051(3) 0.043(2) 0.061(3) -0.015(2) 0.018(2) -0.009(2)
C3 0.050(3) 0.064(3) 0.059(3) 0.005(3) 0.015(2) -0.006(2)
C4 0.045(3) 0.078(4) 0.075(4) -0.002(3) 0.005(3) -0.011(3)
C5 0.060(3) 0.063(3) 0.076(4) -0.003(3) 0.024(3) -0.023(3)
C6 0.065(4) 0.066(3) 0.063(3) 0.013(3) 0.019(3) -0.001(3)
C7 0.055(3) 0.049(2) 0.047(2) 0.006(2) 0.012(2) -0.001(2)
C8 0.059(3) 0.049(3) 0.053(3) -0.011(2) 0.019(2) -0.015(2)
C9 0.074(4) 0.083(4) 0.049(3) -0.006(3) 0.012(3) -0.024(3)
C10 0.088(5) 0.120(6) 0.066(4) -0.019(4) 0.012(3) -0.018(5)
C11 0.086(5) 0.134(7) 0.073(4) -0.041(5) 0.020(4) -0.024(5)
C12 0.082(5) 0.066(3) 0.114(6) -0.035(4) 0.048(4) -0.015(3)
C13 0.071(4) 0.058(3) 0.081(4) -0.007(3) 0.034(3) -0.006(3)
C14 0.100(5) 0.087(4) 0.072(4) 0.018(4) -0.006(4) -0.006(4)
C15 0.085(4) 0.046(3) 0.120(5) 0.008(3) 0.037(4) 0.004(3)
C16 0.061(3) 0.050(3) 0.053(3) -0.006(2) 0.024(2) -0.018(2)
C17 0.082(4) 0.076(4) 0.062(3) -0.008(3) 0.023(3) -0.031(3)
C18 0.130(7) 0.114(5) 0.058(4) -0.034(4) 0.043(4) -0.061(5)
C19 0.152(9) 0.111(6) 0.084(5) -0.047(5) 0.072(6) -0.057(6)
C20 0.109(6) 0.058(3) 0.129(7) -0.018(4) 0.082(6) -0.016(4)
C21 0.081(4) 0.048(3) 0.085(4) -0.010(3) 0.046(3) -0.011(3)
C22 0.078(5) 0.073(4) 0.143(7) 0.014(4) 0.052(5) 0.022(3)
C23 0.078(5) 0.142(7) 0.061(3) 0.004(4) 0.003(3) -0.020(4)
C24 0.120(8) 0.133(7) 0.200(11) 0.071(8) 0.073(7) 0.055(6)
C25 0.156(8) 0.075(4) 0.111(6) 0.024(4) 0.048(6) 0.009(5)
C26 0.183(9) 0.080(4) 0.118(6) -0.035(4) 0.096(6) -0.027(5)
C27 0.133(7) 0.094(5) 0.121(6) -0.036(5) 0.065(5) -0.049(5)
C28 0.085(5) 0.140(7) 0.108(6) -0.042(5) 0.027(4) -0.031(5)
C29 0.111(6) 0.127(6) 0.093(5) -0.014(5) 0.051(5) -0.023(5)
C30 0.109(6) 0.085(4) 0.083(4) -0.010(4) 0.008(4) 0.023(4)
C31 0.119(6) 0.125(6) 0.066(4) 0.004(4) -0.010(4) 0.037(5)
C32 0.114(5) 0.062(3) 0.065(3) 0.018(3) 0.028(4) 0.006(3)
C33 0.215(11) 0.095(6) 0.128(7) 0.035(5) 0.113(8) 0.030(6)
C34 0.285(15) 0.089(5) 0.138(8) -0.010(5) 0.146(10) 0.006(7)
C35 0.106(5) 0.059(3) 0.066(3) -0.011(3) 0.030(3) 0.007(3)

loop_
_atom_type_symbol
_atom_type_description
_atom_type_scat_dispersion_real
_atom_type_scat_dispersion_imag
_atom_type_scat_source
C C 0.0033 0.0016 'International Tables Vol C Tables 4.2.6.8 and 6.1.1.4'
H H 0.0000 0.0000 'International Tables Vol C Tables 4.2.6.8 and 6.1.1.4'
N N 0.0061 0.0033 'International Tables Vol C Tables 4.2.6.8 and 6.1.1.4'
O O 0.0106 0.0060 'International Tables Vol C Tables 4.2.6.8 and 6.1.1.4'
Si Si 0.0817 0.0704 'International Tables Vol C Tables 4.2.6.8 and 6.1.1.4'
Y Y -2.7962 3.5667 'International Tables Vol C Tables 4.2.6.8 and 6.1.1.4'

loop_
_geom_angle_atom_site_label_1
_geom_angle_atom_site_label_2
_geom_angle_atom_site_label_3
_geom_angle
N4 Y1 N3 127.76(18)
N4 Y1 N1 113.49(15)
N3 Y1 N1 118.75(16)
N4 Y1 O1 89.36(14)
N3 Y1 O1 93.71(14)
N1 Y1 O1 85.91(12)
N4 Y1 N2 108.70(15)
N3 Y1 N2 100.20(14)
N1 Y1 N2 56.37(13)
O1 Y1 N2 141.98(12)
N4 Y1 C1 115.10(15)
N3 Y1 C1 110.94(15)
N1 Y1 C1 28.23(13)
O1 Y1 C1 113.91(13)
N2 Y1 C1 28.17(13)
N4 Y1 Si2 102.44(12)
N3 Y1 Si2 33.12(14)
N1 Y1 Si2 137.40(10)
O1 Y1 Si2 117.58(9)
N2 Y1 Si2 91.55(9)
C1 Y1 Si2 115.05(10)
N4 Y1 Si3 29.01(12)
N3 Y1 Si3 100.31(13)
N1 Y1 Si3 139.52(10)
O1 Y1 Si3 81.12(10)
N2 Y1 Si3 129.77(10)
C1 Y1 Si3 143.59(9)
Si2 Y1 Si3 81.75(5)
N4 Y1 H2 81.7(12)
N3 Y1 H2 58.5(11)
N1 Y1 H2 140.6(11)
O1 Y1 H2 132.1(11)
N2 Y1 H2 84.6(11)
C1 Y1 H2 112.5(11)
Si2 Y1 H2 25.4(11)
Si3 Y1 H2 68.6(12)
N3 Si1 C25 113.7(4)
N3 Si1 C24 115.1(4)
C25 Si1 C24 107.2(4)
N3 Si1 H1 109(3)
C25 Si1 H1 109(3)
C24 Si1 H1 103(3)
N3 Si2 C27 115.8(3)
N3 Si2 C26 117.7(4)
C27 Si2 C26 108.4(3)
N3 Si2 Y1 46.63(15)
C27 Si2 Y1 125.2(3)
C26 Si2 Y1 125.8(2)
N3 Si2 H2 98(2)
C27 Si2 H2 108(2)
C26 Si2 H2 107(2)
Y1 Si2 H2 52(2)
N4 Si3 C29 115.3(3)
N4 Si3 C28 115.8(3)
C29 Si3 C28 106.1(4)
N4 Si3 Y1 40.11(16)
C29 Si3 Y1 133.3(3)
C28 Si3 Y1 120.4(3)
N4 Si3 H3 110.1(17)
C29 Si3 H3 103.7(17)
C28 Si3 H3 104.7(17)
Y1 Si3 H3 70.7(17)
N4 Si4 C31 114.6(3)
N4 Si4 C30 115.0(3)
C31 Si4 C30 107.1(3)
N4 Si4 H4 104(2)
C31 Si4 H4 107(2)
C30 Si4 H4 108(3)
C32 O1 C35 108.2(4)
C32 O1 Y1 126.2(3)
C35 O1 Y1 122.6(3)
C1 N1 C8 124.0(4)
C1 N1 Y1 95.3(3)
C8 N1 Y1 140.4(3)
C1 N2 C16 123.8(4)
C1 N2 Y1 94.7(3)
C16 N2 Y1 137.4(3)
Si1 N3 Si2 126.6(3)
Si1 N3 Y1 133.2(3)
Si2 N3 Y1 100.2(2)
Si3 N4 Si4 127.2(3)
Si3 N4 Y1 110.9(2)
Si4 N4 Y1 122.0(2)
N2 C1 N1 113.5(4)
N2 C1 C2 124.1(4)
N1 C1 C2 122.4(4)
N2 C1 Y1 57.1(2)
N1 C1 Y1 56.5(2)
C2 C1 Y1 177.2(3)
C3 C2 C7 118.1(4)
C3 C2 C1 121.6(5)
C7 C2 C1 120.3(4)
C4 C3 C2 121.2(5)
C4 C3 H3A 119.4
C2 C3 H3A 119.4
C3 C4 C5 120.4(5)
C3 C4 H4A 119.8
C5 C4 H4A 119.8
C6 C5 C4 119.5(5)
C6 C5 H5 120.3
C4 C5 H5 120.3
C5 C6 C7 120.3(5)
C5 C6 H6 119.8
C7 C6 H6 119.8
C6 C7 C2 120.6(5)
C6 C7 H7 119.7
C2 C7 H7 119.7
C13 C8 C9 118.5(5)
C13 C8 N1 123.7(5)
C9 C8 N1 117.6(4)
C10 C9 C8 122.2(6)
C10 C9 C14 117.6(6)
C8 C9 C14 120.2(5)
C11 C10 C9 119.3(7)
C11 C10 H10 120.4
C9 C10 H10 120.4
C10 C11 C12 121.8(7)
C10 C11 H11 119.1
C12 C11 H11 119.1
C11 C12 C13 119.5(6)
C11 C12 H12 120.3
C13 C12 H12 120.3
C8 C13 C12 118.8(6)
C8 C13 C15 120.6(5)
C12 C13 C15 120.6(6)
C9 C14 H14A 109.5
C9 C14 H14B 109.5
H14A C14 H14B 109.5
C9 C14 H14C 109.5
H14A C14 H14C 109.5
H14B C14 H14C 109.5
C13 C15 H15A 109.5
C13 C15 H15B 109.5
H15A C15 H15B 109.5
C13 C15 H15C 109.5
H15A C15 H15C 109.5
H15B C15 H15C 109.5
C21 C16 C17 119.8(5)
C21 C16 N2 121.4(5)
C17 C16 N2 118.6(5)
C18 C17 C16 120.5(7)
C18 C17 C23 119.4(7)
C16 C17 C23 120.2(5)
C19 C18 C17 120.5(8)
C19 C18 H18 119.8
C17 C18 H18 119.8
C20 C19 C18 119.8(6)
C20 C19 H19 120.1
C18 C19 H19 120.1
C19 C20 C21 121.9(7)
C19 C20 H20 119.0
C21 C20 H20 119.0
C16 C21 C20 117.4(7)
C16 C21 C22 123.1(5)
C20 C21 C22 119.3(7)
C21 C22 H22A 109.5
C21 C22 H22B 109.5
H22A C22 H22B 109.5
C21 C22 H22C 109.5
H22A C22 H22C 109.5
H22B C22 H22C 109.5
C17 C23 H23A 109.5
C17 C23 H23B 109.5
H23A C23 H23B 109.5
C17 C23 H23C 109.5
H23A C23 H23C 109.5
H23B C23 H23C 109.5
Si1 C24 H24A 109.5
Si1 C24 H24B 109.5
H24A C24 H24B 109.5
Si1 C24 H24C 109.5
H24A C24 H24C 109.5
H24B C24 H24C 109.5
Si1 C25 H25A 109.5
Si1 C25 H25B 109.5
H25A C25 H25B 109.5
Si1 C25 H25C 109.5
H25A C25 H25C 109.5
H25B C25 H25C 109.5
Si2 C26 H26A 109.5
Si2 C26 H26B 109.5
H26A C26 H26B 109.5
Si2 C26 H26C 109.5
H26A C26 H26C 109.5
H26B C26 H26C 109.5
Si2 C27 H27A 109.5
Si2 C27 H27B 109.5
H27A C27 H27B 109.5
Si2 C27 H27C 109.5
H27A C27 H27C 109.5
H27B C27 H27C 109.5
Si3 C28 H28A 109.5
Si3 C28 H28B 109.5
H28A C28 H28B 109.5
Si3 C28 H28C 109.5
H28A C28 H28C 109.5
H28B C28 H28C 109.5
Si3 C29 H29A 109.5
Si3 C29 H29B 109.5
H29A C29 H29B 109.5
Si3 C29 H29C 109.5
H29A C29 H29C 109.5
H29B C29 H29C 109.5
Si4 C30 H30A 109.5
Si4 C30 H30B 109.5
H30A C30 H30B 109.5
Si4 C30 H30C 109.5
H30A C30 H30C 109.5
H30B C30 H30C 109.5
Si4 C31 H31A 109.5
Si4 C31 H31B 109.5
H31A C31 H31B 109.5
Si4 C31 H31C 109.5
H31A C31 H31C 109.5
H31B C31 H31C 109.5
C33 C32 O1 106.1(5)
C33 C32 H32A 110.5
O1 C32 H32A 110.5
C33 C32 H32B 110.5
O1 C32 H32B 110.5
H32A C32 H32B 108.7
C34 C33 C32 107.4(6)
C34 C33 H33A 110.2
C32 C33 H33A 110.2
C34 C33 H33B 110.2
C32 C33 H33B 110.2
H33A C33 H33B 108.5
C33 C34 C35 108.5(6)
C33 C34 H34A 110.0
C35 C34 H34A 110.0
C33 C34 H34B 110.0
C35 C34 H34B 110.0
H34A C34 H34B 108.4
C34 C35 O1 106.3(5)
C34 C35 H35A 110.5
O1 C35 H35A 110.5
C34 C35 H35B 110.5
O1 C35 H35B 110.5
H35A C35 H35B 108.7

loop_
_geom_bond_atom_site_label_1
_geom_bond_atom_site_label_2
_geom_bond_distance
Y1 N4 2.254(4)
Y1 N3 2.265(4)
Y1 N1 2.358(4)
Y1 O1 2.363(3)
Y1 N2 2.372(4)
Y1 C1 2.815(5)
Y1 Si2 3.0654(16)
Y1 Si3 3.268(2)
Y1 H2 2.47(5)
Si1 N3 1.702(5)
Si1 C25 1.850(7)
Si1 C24 1.858(9)
Si1 H1 1.44(7)
Si2 N3 1.702(5)
Si2 C27 1.867(7)
Si2 C26 1.875(7)
Si2 H2 1.35(5)
Si3 N4 1.696(5)
Si3 C29 1.859(8)
Si3 C28 1.869(7)
Si3 H3 1.54(4)
Si4 N4 1.697(5)
Si4 C31 1.851(7)
Si4 C30 1.880(7)
Si4 H4 1.43(7)
O1 C32 1.450(6)
O1 C35 1.452(6)
N1 C1 1.337(6)
N1 C8 1.427(6)
N2 C1 1.334(6)
N2 C16 1.420(6)
C1 C2 1.485(6)
C2 C3 1.385(7)
C2 C7 1.394(7)
C3 C4 1.376(7)
C3 H3A 0.9400
C4 C5 1.379(8)
C4 H4A 0.9400
C5 C6 1.376(8)
C5 H5 0.9400
C6 C7 1.387(7)
C6 H6 0.9400
C7 H7 0.9400
C8 C13 1.384(8)
C8 C9 1.417(8)
C9 C10 1.361(9)
C9 C14 1.519(10)
C10 C11 1.355(11)
C10 H10 0.9400
C11 C12 1.381(11)
C11 H11 0.9400
C12 C13 1.431(9)
C12 H12 0.9400
C13 C15 1.510(9)
C14 H14A 0.9700
C14 H14B 0.9700
C14 H14C 0.9700
C15 H15A 0.9700
C15 H15B 0.9700
C15 H15C 0.9700
C16 C21 1.391(8)
C16 C17 1.398(8)
C17 C18 1.376(9)
C17 C23 1.511(10)
C18 C19 1.364(13)
C18 H18 0.9400
C19 C20 1.361(13)
C19 H19 0.9400
C20 C21 1.415(9)
C20 H20 0.9400
C21 C22 1.502(10)
C22 H22A 0.9700
C22 H22B 0.9700
C22 H22C 0.9700
C23 H23A 0.9700
C23 H23B 0.9700
C23 H23C 0.9700
C24 H24A 0.9700
C24 H24B 0.9700
C24 H24C 0.9700
C25 H25A 0.9700
C25 H25B 0.9700
C25 H25C 0.9700
C26 H26A 0.9700
C26 H26B 0.9700
C26 H26C 0.9700
C27 H27A 0.9700
C27 H27B 0.9700
C27 H27C 0.9700
C28 H28A 0.9700
C28 H28B 0.9700
C28 H28C 0.9700
C29 H29A 0.9700
C29 H29B 0.9700
C29 H29C 0.9700
C30 H30A 0.9700
C30 H30B 0.9700
C30 H30C 0.9700
C31 H31A 0.9700
C31 H31B 0.9700
C31 H31C 0.9700
C32 C33 1.446(10)
C32 H32A 0.9800
C32 H32B 0.9800
C33 C34 1.418(12)
C33 H33A 0.9800
C33 H33B 0.9800
C34 C35 1.435(10)
C34 H34A 0.9800
C34 H34B 0.9800
C35 H35A 0.9800
C35 H35B 0.9800

loop_
_geom_torsion_atom_site_label_1
_geom_torsion_atom_site_label_2
_geom_torsion_atom_site_label_3
_geom_torsion_atom_site_label_4
_geom_torsion
N4 Y1 Si2 N3 -144.0(2)
N1 Y1 Si2 N3 68.5(3)
O1 Y1 Si2 N3 -48.2(2)
N2 Y1 Si2 N3 106.4(2)
C1 Y1 Si2 N3 90.3(2)
Si3 Y1 Si2 N3 -123.6(2)
N4 Y1 Si2 C27 -50.2(4)
N3 Y1 Si2 C27 93.8(5)
N1 Y1 Si2 C27 162.3(4)
O1 Y1 Si2 C27 45.6(4)
N2 Y1 Si2 C27 -159.8(4)
C1 Y1 Si2 C27 -175.9(4)
Si3 Y1 Si2 C27 -29.8(4)
N4 Y1 Si2 C26 119.8(5)
N3 Y1 Si2 C26 -96.2(5)
N1 Y1 Si2 C26 -27.7(5)
O1 Y1 Si2 C26 -144.4(5)
N2 Y1 Si2 C26 10.2(5)
C1 Y1 Si2 C26 -5.9(5)
Si3 Y1 Si2 C26 140.2(4)
N3 Y1 Si3 N4 -162.8(3)
N1 Y1 Si3 N4 32.1(3)
O1 Y1 Si3 N4 105.0(2)
N2 Y1 Si3 N4 -50.1(3)
C1 Y1 Si3 N4 -13.6(3)
Si2 Y1 Si3 N4 -135.3(2)
N4 Y1 Si3 C29 -78.1(5)
N3 Y1 Si3 C29 119.1(4)
N1 Y1 Si3 C29 -46.0(4)
O1 Y1 Si3 C29 26.9(4)
N2 Y1 Si3 C29 -128.2(4)
C1 Y1 Si3 C29 -91.7(4)
Si2 Y1 Si3 C29 146.7(4)
N4 Y1 Si3 C28 95.1(4)
N3 Y1 Si3 C28 -67.8(4)
N1 Y1 Si3 C28 127.2(4)
O1 Y1 Si3 C28 -159.9(4)
N2 Y1 Si3 C28 44.9(4)
C1 Y1 Si3 C28 81.4(4)
Si2 Y1 Si3 C28 -40.2(4)
N4 Y1 O1 C32 104.1(5)
N3 Y1 O1 C32 -23.7(5)
N1 Y1 O1 C32 -142.3(5)
N2 Y1 O1 C32 -135.5(5)
C1 Y1 O1 C32 -138.6(5)
Si2 Y1 O1 C32 0.4(5)
Si3 Y1 O1 C32 76.2(5)
N4 Y1 O1 C35 -54.0(4)
N3 Y1 O1 C35 178.2(4)
N1 Y1 O1 C35 59.6(4)
N2 Y1 O1 C35 66.4(5)
C1 Y1 O1 C35 63.3(5)
Si2 Y1 O1 C35 -157.7(4)
Si3 Y1 O1 C35 -81.9(4)
N4 Y1 N1 C1 -99.7(3)
N3 Y1 N1 C1 80.8(3)
O1 Y1 N1 C1 172.8(3)
N2 Y1 N1 C1 -2.2(2)
Si2 Y1 N1 C1 45.3(3)
Si3 Y1 N1 C1 -116.0(3)
N4 Y1 N1 C8 73.0(5)
N3 Y1 N1 C8 -106.5(5)
O1 Y1 N1 C8 -14.5(5)
N2 Y1 N1 C8 170.5(5)
C1 Y1 N1 C8 172.7(7)
Si2 Y1 N1 C8 -142.0(4)
Si3 Y1 N1 C8 56.7(5)
N4 Y1 N2 C1 108.5(3)
N3 Y1 N2 C1 -115.7(3)
N1 Y1 N2 C1 2.2(2)
O1 Y1 N2 C1 -6.0(4)
Si2 Y1 N2 C1 -147.8(3)
Si3 Y1 N2 C1 131.6(2)
N4 Y1 N2 C16 -95.4(5)
N3 Y1 N2 C16 40.4(5)
N1 Y1 N2 C16 158.3(5)
O1 Y1 N2 C16 150.1(4)
C1 Y1 N2 C16 156.1(6)
Si2 Y1 N2 C16 8.3(5)
Si3 Y1 N2 C16 -72.3(5)
C25 Si1 N3 Si2 -59.3(5)
C24 Si1 N3 Si2 64.9(6)
C25 Si1 N3 Y1 121.7(4)
C24 Si1 N3 Y1 -114.1(5)
C27 Si2 N3 Si1 65.6(5)
C26 Si2 N3 Si1 -65.0(5)
Y1 Si2 N3 Si1 -179.3(4)
C27 Si2 N3 Y1 -115.1(4)
C26 Si2 N3 Y1 114.3(3)
N4 Y1 N3 Si1 -134.3(3)
N1 Y1 N3 Si1 45.2(4)
O1 Y1 N3 Si1 -42.2(3)
N2 Y1 N3 Si1 102.3(3)
C1 Y1 N3 Si1 75.2(3)
Si2 Y1 N3 Si1 179.2(5)
Si3 Y1 N3 Si1 -123.8(3)
N4 Y1 N3 Si2 46.5(3)
N1 Y1 N3 Si2 -134.07(19)
O1 Y1 N3 Si2 138.6(2)
N2 Y1 N3 Si2 -77.0(2)
C1 Y1 N3 Si2 -104.1(2)
Si3 Y1 N3 Si2 56.93(19)
C29 Si3 N4 Si4 -51.2(5)
C28 Si3 N4 Si4 73.4(5)
Y1 Si3 N4 Si4 -179.3(5)
C29 Si3 N4 Y1 128.0(4)
C28 Si3 N4 Y1 -107.3(4)
C31 Si4 N4 Si3 -43.2(5)
C30 Si4 N4 Si3 81.7(4)
C31 Si4 N4 Y1 137.6(4)
C30 Si4 N4 Y1 -97.5(4)
N3 Y1 N4 Si3 21.6(3)
N1 Y1 N4 Si3 -157.90(19)
O1 Y1 N4 Si3 -72.6(2)
N2 Y1 N4 Si3 141.5(2)
C1 Y1 N4 Si3 171.11(19)
Si2 Y1 N4 Si3 45.5(2)
N3 Y1 N4 Si4 -159.1(2)
N1 Y1 N4 Si4 21.4(3)
O1 Y1 N4 Si4 106.7(3)
N2 Y1 N4 Si4 -39.2(3)
C1 Y1 N4 Si4 -9.6(3)
Si2 Y1 N4 Si4 -135.2(2)
Si3 Y1 N4 Si4 179.3(4)
C16 N2 C1 N1 -164.2(4)
Y1 N2 C1 N1 -3.5(4)
C16 N2 C1 C2 16.3(7)
Y1 N2 C1 C2 177.0(4)
C16 N2 C1 Y1 -160.7(5)
C8 N1 C1 N2 -170.9(4)
Y1 N1 C1 N2 3.5(4)
C8 N1 C1 C2 8.6(7)
Y1 N1 C1 C2 -177.0(4)
C8 N1 C1 Y1 -174.4(5)
N4 Y1 C1 N2 -82.8(3)
N3 Y1 C1 N2 71.8(3)
N1 Y1 C1 N2 -176.2(4)
O1 Y1 C1 N2 176.0(3)
Si2 Y1 C1 N2 36.0(3)
Si3 Y1 C1 N2 -75.6(3)
N4 Y1 C1 N1 93.3(3)
N3 Y1 C1 N1 -112.1(3)
O1 Y1 C1 N1 -7.9(3)
N2 Y1 C1 N1 176.2(4)
Si2 Y1 C1 N1 -147.9(2)
Si3 Y1 C1 N1 100.6(3)
N4 Y1 C1 C2 160(7)
N3 Y1 C1 C2 -46(7)
N1 Y1 C1 C2 67(7)
O1 Y1 C1 C2 59(7)
N2 Y1 C1 C2 -117(7)
Si2 Y1 C1 C2 -81(7)
Si3 Y1 C1 C2 167(7)
N2 C1 C2 C3 -137.8(5)
N1 C1 C2 C3 42.8(7)
Y1 C1 C2 C3 -22(7)
N2 C1 C2 C7 43.1(7)
N1 C1 C2 C7 -136.3(5)
Y1 C1 C2 C7 159(7)
C7 C2 C3 C4 -1.0(8)
C1 C2 C3 C4 179.8(5)
C2 C3 C4 C5 1.3(9)
C3 C4 C5 C6 -0.4(9)
C4 C5 C6 C7 -0.7(9)
C5 C6 C7 C2 1.0(8)
C3 C2 C7 C6 -0.1(7)
C1 C2 C7 C6 179.1(5)
C1 N1 C8 C13 69.7(7)
Y1 N1 C8 C13 -101.5(6)
C1 N1 C8 C9 -116.8(5)
Y1 N1 C8 C9 72.0(7)
C13 C8 C9 C10 1.6(9)
N1 C8 C9 C10 -172.2(6)
C13 C8 C9 C14 -176.4(5)
N1 C8 C9 C14 9.7(8)
C8 C9 C10 C11 0.3(10)
C14 C9 C10 C11 178.3(7)
C9 C10 C11 C12 -1.9(11)
C10 C11 C12 C13 1.5(11)
C9 C8 C13 C12 -1.9(8)
N1 C8 C13 C12 171.5(5)
C9 C8 C13 C15 178.2(5)
N1 C8 C13 C15 -8.3(8)
C11 C12 C13 C8 0.4(9)
C11 C12 C13 C15 -179.7(6)
C1 N2 C16 C21 59.1(6)
Y1 N2 C16 C21 -91.8(6)
C1 N2 C16 C17 -124.8(5)
Y1 N2 C16 C17 84.2(6)
C21 C16 C17 C18 0.5(8)
N2 C16 C17 C18 -175.6(5)
C21 C16 C17 C23 179.8(5)
N2 C16 C17 C23 3.7(8)
C16 C17 C18 C19 -0.5(10)
C23 C17 C18 C19 -179.9(7)
C17 C18 C19 C20 1.2(11)
C18 C19 C20 C21 -1.8(11)
C17 C16 C21 C20 -1.1(7)
N2 C16 C21 C20 174.9(5)
C17 C16 C21 C22 -177.3(5)
N2 C16 C21 C22 -1.2(8)
C19 C20 C21 C16 1.8(9)
C19 C20 C21 C22 178.1(7)
C35 O1 C32 C33 9.5(9)
Y1 O1 C32 C33 -151.2(6)
O1 C32 C33 C34 -17.4(12)
C32 C33 C34 C35 18.9(14)
C33 C34 C35 O1 -12.7(12)
C32 O1 C35 C34 1.7(9)
Y1 O1 C35 C34 163.3(7)
